data_7044830
loop_
_publ_author_name
'Luo, Min'
'Yang, Huajun'
'Wang, Wei'
'Xue, Chaozhuang'
'Wu, Tao'

_publ_section_title
;
 A unique non-interpenetrated open-framework chalcogenide with a large
 cavity.
;
_journal_issue 1
_journal_name_full 'Dalton transactions (Cambridge, England : 2003)'
_journal_page_first 49
_journal_page_last 52
_journal_paper_doi 10.1039/c7dt03988c
_journal_volume 47
_journal_year 2017
_chemical_formula_moiety 'Fe8 In32 S65'
_chemical_formula_sum 'Fe8 In32 S65'
_chemical_formula_weight 6204.94
_space_group_crystal_system orthorhombic
_space_group_IT_number 44
_space_group_name_Hall 'I 2 -2'
_space_group_name_H-M_alt 'I m m 2'
_symmetry_space_group_name_Hall 'I 2 -2'
_symmetry_space_group_name_H-M 'I m m 2'
_atom_sites_solution_primary direct
_atom_sites_solution_secondary difmap
_audit_block_doi 10.5517/ccdc.csd.cc1pygfj
_audit_creation_method SHELXL-2014/7
_audit_update_record
;
2017-11-14 deposited with the CCDC.
2017-11-21 downloaded from the CCDC.
;
_cell_angle_alpha 90
_cell_angle_beta 90
_cell_angle_gamma 90
_cell_formula_units_Z 2
_cell_length_a 47.294(5)
_cell_length_b 15.6118(17)
_cell_length_c 22.614(3)
_cell_measurement_reflns_used 4324
_cell_measurement_temperature 296(2)
_cell_measurement_theta_max 20.21
_cell_measurement_theta_min 2.27
_cell_volume 16697(3)
_computing_cell_refinement
;

Bruker: APEX2 v2013.10-0, Bruker AXS Inc., 
Madison, Wisconsin, USA, 2012.
;
_computing_data_collection
;

Bruker: Bruker Instrument Service v3.0.26, Bruker AXS Inc., 
Madison, Wisconsin?? USA, 2012.
;
_computing_data_reduction
;

Bruker: SAINT V8.27B, Bruker AXS Inc., 
Madison, Wisconsin, USA, 2012.
;
_computing_molecular_graphics
;

K. Brandenburg, H. Putz: 
Diamond - Crystal and Molecular Structure Visualization v3.2i, 
Crystal Impact GbR, Bonn, Germany, 2012
'

;
_computing_publication_material
;

WinGX publication routines (L. Farrugia, 
J. Appl. Crystallogr. 1999, 32, 837-838.)
;
_computing_structure_refinement 'SHELXL-2014/7 (Sheldrick, 2014)'
_computing_structure_solution
;
SIR97 ( A. Altomare, M. C. Burla, M. Camalli, G. Cascarano, C. Giacovazzo, 
A. Guagliardi, A. G. G. Moliterni, G. Polidori, R. Spagna,J. Appl.  Crystallogr. 1999, 32, 115-119.)
;
_diffrn_ambient_temperature 296(2)
_diffrn_measured_fraction_theta_full 0.996
_diffrn_measured_fraction_theta_max 0.996
_diffrn_measurement_device_type 'Bruker APEX-II CCD'
_diffrn_measurement_method '\f and \w scans'
_diffrn_radiation_type MoK\a
_diffrn_radiation_wavelength 0.71073
_diffrn_reflns_av_R_equivalents 0.0785
_diffrn_reflns_av_unetI/netI 0.0818
_diffrn_reflns_Laue_measured_fraction_full 0.996
_diffrn_reflns_Laue_measured_fraction_max 0.996
_diffrn_reflns_limit_h_max 42
_diffrn_reflns_limit_h_min -44
_diffrn_reflns_limit_k_max 14
_diffrn_reflns_limit_k_min -14
_diffrn_reflns_limit_l_max 18
_diffrn_reflns_limit_l_min -21
_diffrn_reflns_number 21410
_diffrn_reflns_point_group_measured_fraction_full 0.996
_diffrn_reflns_point_group_measured_fraction_max 0.996
_diffrn_reflns_theta_full 19.782
_diffrn_reflns_theta_max 19.782
_diffrn_reflns_theta_min 2.265
_diffrn_source 'fine-focus sealed tube'
_exptl_absorpt_coefficient_mu 2.907
_exptl_absorpt_correction_T_max 0.748
_exptl_absorpt_correction_T_min 0.599
_exptl_absorpt_correction_type multi-scan
_exptl_absorpt_process_details
;
Bruker: SADABS v2012/1, Bruker AXS Inc., 
Madison, Wisconsin, USA, 2012.
;
_exptl_crystal_colour red
_exptl_crystal_density_diffrn 1.234
_exptl_crystal_description triangle
_exptl_crystal_F_000 5632
_exptl_crystal_size_max 0.20
_exptl_crystal_size_mid 0.15
_exptl_crystal_size_min 0.10
_refine_diff_density_max 0.858
_refine_diff_density_min -0.617
_refine_diff_density_rms 0.091
_refine_ls_abs_structure_details
;
 Refined as an inversion twin.
;
_refine_ls_abs_structure_Flack 0.19(6)
_refine_ls_extinction_method none
_refine_ls_goodness_of_fit_ref 1.049
_refine_ls_hydrogen_treatment undef
_refine_ls_matrix_type full
_refine_ls_number_parameters 261
_refine_ls_number_reflns 6974
_refine_ls_number_restraints 1
_refine_ls_restrained_S_all 1.048
_refine_ls_R_factor_all 0.0856
_refine_ls_R_factor_gt 0.0476
_refine_ls_shift/su_max 0.036
_refine_ls_shift/su_mean 0.002
_refine_ls_structure_factor_coef Fsqd
_refine_ls_weighting_details 'w=1/[\s^2^(Fo^2^)+(0.0200P)^2^+20.0000P] where P=(Fo^2^+2Fc^2^)/3'
_refine_ls_weighting_scheme calc
_refine_ls_wR_factor_gt 0.0817
_refine_ls_wR_factor_ref 0.0883
_reflns_Friedel_coverage 0.935
_reflns_Friedel_fraction_full 0.997
_reflns_Friedel_fraction_max 0.997
_reflns_number_gt 4282
_reflns_number_total 6974
_reflns_threshold_expression 'I > 2\s(I)'
_cod_data_source_file c7dt03988c2.cif
_cod_data_source_block OCF-89
_cod_depositor_comments 'Adding full bibliography for 7044830.cif.'
_cod_database_code 7044830
_shelx_shelxl_version_number 2014/7
_shelx_space_group_comment
;
The symmetry employed for this shelxl refinement is uniquely defined
by the following loop, which should always be used as a source of
symmetry information in preference to the above space-group names.
They are only intended as comments.
;
_shelx_estimated_absorpt_t_min 0.301
_shelx_estimated_absorpt_t_max 0.505
_exptl_absorpt_special_details
;Department of Chemistry 
University of Anywhere 
Sometown 
Somewhere, UK 
;

loop_
_space_group_symop_operation_xyz
'x, y, z'
'-x, -y, z'
'x, -y, z'
'-x, y, z'
'x+1/2, y+1/2, z+1/2'
'-x+1/2, -y+1/2, z+1/2'
'x+1/2, -y+1/2, z+1/2'
'-x+1/2, y+1/2, z+1/2'

loop_
_atom_site_label
_atom_site_type_symbol
_atom_site_fract_x
_atom_site_fract_y
_atom_site_fract_z
_atom_site_U_iso_or_equiv
_atom_site_adp_type
_atom_site_occupancy
_atom_site_site_symmetry_order
_atom_site_calc_flag
_atom_site_refinement_flags_posn
_atom_site_refinement_flags_adp
_atom_site_refinement_flags_occupancy
In01 In 0.67241(4) 0.37713(11) 0.27156(8) 0.0583(7) Uani 1 1 d . . .
In02 In 0.71145(4) 0.24951(11) 0.40096(8) 0.0579(6) Uani 1 1 d . . .
S2 S 0.5000 0.5000 0.6886(9) 0.146(8) Uani 1 4 d S T P
In03 In 0.74864(4) 0.37345(11) 0.52420(9) 0.0594(6) Uani 1 1 d . . .
In04 In 0.70321(6) 0.5000 0.64526(12) 0.0593(9) Uani 1 2 d S T P
In05 In 0.78415(6) 0.5000 0.65017(12) 0.0588(9) Uani 1 2 d S T P
In06 In 0.62709(4) 0.74938(11) 0.38971(8) 0.0623(6) Uani 1 1 d . . .
In07 In 0.67324(4) 0.12915(10) 0.27716(8) 0.0622(7) Uani 1 1 d . . .
In08 In 0.58397(4) 0.62758(11) 0.50585(9) 0.0680(7) Uani 1 1 d . . .
In09 In 0.62272(6) 0.5000 0.63533(14) 0.0750(10) Uani 1 2 d S T P
In0A In 0.54088(6) 0.5000 0.62105(13) 0.0859(11) Uani 1 2 d S T P
Fe0B Fe 0.66599(7) 0.6225(2) 0.51575(16) 0.0511(11) Uani 1 1 d . . .
Fe0C Fe 0.71007(11) 0.5000 0.3994(2) 0.0498(17) Uani 1 2 d S T P
Fe0D Fe 0.62836(11) 0.5000 0.3898(2) 0.0532(17) Uani 1 2 d S T P
S00E S 0.6676(2) 0.5000 0.4540(4) 0.062(3) Uani 1 2 d S T P
S00F S 0.82790(19) 0.5000 0.7109(3) 0.043(3) Uani 1 2 d S T P
S00G S 0.71335(14) 0.3817(4) 0.3379(3) 0.061(2) Uani 1 1 d . . .
S00H S 0.62704(13) 0.3804(4) 0.3260(3) 0.059(2) Uani 1 1 d . . .
S00I S 0.70424(14) 0.6279(4) 0.5820(3) 0.063(2) Uani 1 1 d . . .
S00J S 0.7508(2) 0.5000 0.4572(4) 0.060(3) Uani 1 2 d S T P
S00K S 0.62556(13) 0.6316(4) 0.5752(3) 0.063(2) Uani 1 1 d . . .
S00L S 0.5858(2) 0.5000 0.4399(4) 0.070(3) Uani 1 2 d S T P
S00M S 0.75216(14) 0.2452(4) 0.4653(3) 0.062(2) Uani 1 1 d . . .
S00N S 0.66743(14) 0.7479(4) 0.4598(3) 0.059(2) Uani 1 1 d . . .
S00O S 0.6742(2) 0.5000 0.2088(4) 0.068(3) Uani 1 2 d S T P
S00P S 0.78793(14) 0.3695(4) 0.5915(3) 0.076(2) Uani 1 1 d . . .
S00Q S 0.62876(15) 0.1212(4) 0.3313(3) 0.080(3) Uani 1 1 d . . .
S00R S 0.71392(15) 0.1216(4) 0.3407(3) 0.079(3) Uani 1 1 d . . .
S00S S 0.67561(17) 0.2516(3) 0.2110(3) 0.083(3) Uani 1 1 d . . .
S00T S 0.7418(2) 0.5000 0.7138(5) 0.093(4) Uani 1 2 d S T P
S00U S 0.6611(2) 0.5000 0.7054(4) 0.086(4) Uani 1 2 d S T P
S00V S 0.58381(15) 0.7537(4) 0.4460(3) 0.084(3) Uani 1 1 d . . .
S00X S 0.5801(2) 0.5000 0.6900(5) 0.115(5) Uani 1 2 d S T P
S00Y S 0.54087(16) 0.6274(5) 0.5627(3) 0.109(3) Uani 1 1 d . . .

loop_
_atom_site_aniso_label
_atom_site_aniso_U_11
_atom_site_aniso_U_22
_atom_site_aniso_U_33
_atom_site_aniso_U_23
_atom_site_aniso_U_13
_atom_site_aniso_U_12
In01 0.0904(18) 0.0266(10) 0.0579(15) -0.0015(11) 0.0065(13) 0.0038(12)
In02 0.0774(16) 0.0308(10) 0.0656(15) -0.0050(12) -0.0029(12) 0.0023(11)
S2 0.052(15) 0.146(16) 0.24(2) 0.000 0.000 0.000
In03 0.0715(14) 0.0394(10) 0.0671(14) -0.0070(13) -0.0140(12) 0.0031(11)
In04 0.061(2) 0.0604(18) 0.057(2) 0.000 0.0046(17) 0.000
In05 0.063(2) 0.0506(18) 0.063(2) 0.000 -0.0058(19) 0.000
In06 0.0723(16) 0.0385(11) 0.0761(16) 0.0024(13) 0.0082(12) 0.0067(11)
In07 0.0851(18) 0.0281(11) 0.0734(17) -0.0046(12) 0.0036(14) -0.0055(12)
In08 0.0577(15) 0.0653(13) 0.0811(18) -0.0028(14) 0.0117(12) 0.0024(12)
In09 0.058(2) 0.093(2) 0.074(2) 0.000 0.0088(18) 0.000
In0A 0.054(2) 0.113(2) 0.091(3) 0.000 0.009(2) 0.000
Fe0B 0.060(3) 0.035(2) 0.059(3) -0.006(2) 0.003(2) 0.003(2)
Fe0C 0.065(5) 0.033(3) 0.052(4) 0.000 0.000(4) 0.000
Fe0D 0.060(5) 0.047(3) 0.053(4) 0.000 -0.001(3) 0.000
S00E 0.098(9) 0.038(6) 0.049(7) 0.000 0.010(7) 0.000
S00F 0.075(8) 0.029(5) 0.025(6) 0.000 -0.001(5) 0.000
S00G 0.075(6) 0.044(4) 0.065(6) -0.003(4) 0.012(4) 0.006(4)
S00H 0.076(6) 0.039(4) 0.061(5) -0.005(4) -0.008(4) 0.000(4)
S00I 0.076(6) 0.044(4) 0.069(5) -0.012(4) -0.001(4) -0.012(4)
S00J 0.074(9) 0.035(6) 0.073(8) 0.000 0.008(6) 0.000
S00K 0.056(6) 0.063(5) 0.069(5) -0.011(4) 0.006(4) 0.005(4)
S00L 0.070(9) 0.070(7) 0.068(9) 0.000 0.006(6) 0.000
S00M 0.085(6) 0.050(4) 0.052(5) -0.005(4) -0.013(4) 0.024(4)
S00N 0.067(6) 0.044(4) 0.067(5) -0.001(4) 0.003(4) 0.007(5)
S00O 0.097(10) 0.042(6) 0.066(8) 0.000 0.003(7) 0.000
S00P 0.073(6) 0.045(4) 0.110(7) -0.016(5) -0.016(5) 0.000(4)
S00Q 0.095(7) 0.043(4) 0.102(7) -0.021(5) 0.023(5) -0.007(5)
S00R 0.095(7) 0.033(4) 0.108(7) -0.007(5) 0.009(5) 0.011(4)
S00S 0.151(8) 0.022(3) 0.075(6) -0.007(4) 0.029(5) -0.003(5)
S00T 0.094(11) 0.108(9) 0.077(9) 0.000 -0.004(7) 0.000
S00U 0.081(10) 0.095(8) 0.083(9) 0.000 0.019(7) 0.000
S00V 0.090(7) 0.072(5) 0.090(7) 0.000(5) 0.025(5) 0.018(5)
S00X 0.071(10) 0.143(11) 0.132(11) 0.000 0.047(8) 0.000
S00Y 0.074(7) 0.135(7) 0.118(8) 0.000(6) 0.040(5) 0.017(6)

loop_
_atom_type_symbol
_atom_type_description
_atom_type_scat_dispersion_real
_atom_type_scat_dispersion_imag
_atom_type_scat_source
C C 0.0033 0.0016 'International Tables Vol C Tables 4.2.6.8 and 6.1.1.4'
Fe Fe 0.3463 0.8444 'International Tables Vol C Tables 4.2.6.8 and 6.1.1.4'
In In -0.7276 1.3100 'International Tables Vol C Tables 4.2.6.8 and 6.1.1.4'
N N 0.0061 0.0033 'International Tables Vol C Tables 4.2.6.8 and 6.1.1.4'
S S 0.1246 0.1234 'International Tables Vol C Tables 4.2.6.8 and 6.1.1.4'
O O 0.0106 0.0060 'International Tables Vol C Tables 4.2.6.8 and 6.1.1.4'

loop_
_geom_angle_atom_site_label_1
_geom_angle_atom_site_label_2
_geom_angle_atom_site_label_3
_geom_angle
_geom_angle_site_symmetry_1
_geom_angle_site_symmetry_3
S00O In01 S00S 108.4(2) . .
S00O In01 S00G 108.2(3) . .
S00S In01 S00G 108.9(2) . .
S00O In01 S00H 108.0(3) . .
S00S In01 S00H 110.9(2) . .
S00G In01 S00H 112.3(2) . .
S00M In02 S00R 106.1(2) . .
S00M In02 S00N 110.3(2) . 3_565
S00R In02 S00N 110.9(2) . 3_565
S00M In02 S00G 109.7(2) . .
S00R In02 S00G 110.9(2) . .
S00N In02 S00G 108.8(2) 3_565 .
In0A S2 In0A 103.4(8) 2_665 .
S00P In03 S00M 105.9(2) . .
S00P In03 S00I 108.8(3) . 3_565
S00M In03 S00I 110.1(2) . 3_565
S00P In03 S00J 112.0(3) . .
S00M In03 S00J 108.7(2) . .
S00I In03 S00J 111.2(3) 3_565 .
S00T In04 S00U 105.3(4) . .
S00T In04 S00I 111.2(2) . .
S00U In04 S00I 110.2(2) . .
S00T In04 S00I 111.2(2) . 3_565
S00U In04 S00I 110.1(2) . 3_565
S00I In04 S00I 108.7(3) . 3_565
S00P In05 S00P 113.4(3) 3_565 .
S00P In05 S00T 112.1(2) 3_565 .
S00P In05 S00T 112.1(2) . .
S00P In05 S00F 103.9(2) 3_565 .
S00P In05 S00F 103.9(2) . .
S00T In05 S00F 110.7(3) . .
S00V In06 S00Q 107.0(2) . 3_565
S00V In06 S00N 108.4(2) . .
S00Q In06 S00N 109.4(2) 3_565 .
S00V In06 S00H 109.2(2) . 3_565
S00Q In06 S00H 111.4(2) 3_565 3_565
S00N In06 S00H 111.3(2) . 3_565
S00R In07 S00S 111.7(3) . .
S00R In07 S00Q 112.8(3) . .
S00S In07 S00Q 112.9(2) . .
S00R In07 S00F 109.5(2) . 6_654
S00S In07 S00F 105.4(2) . 6_654
S00Q In07 S00F 103.9(2) . 6_654
S00V In08 S00Y 107.5(3) . .
S00V In08 S00L 108.7(2) . .
S00Y In08 S00L 110.4(3) . .
S00V In08 S00K 109.6(2) . .
S00Y In08 S00K 109.2(3) . .
S00L In08 S00K 111.5(3) . .
S00X In09 S00U 107.4(4) . .
S00X In09 S00K 109.5(2) . 3_565
S00U In09 S00K 108.8(2) . 3_565
S00X In09 S00K 109.5(2) . .
S00U In09 S00K 108.8(2) . .
S00K In09 S00K 112.7(3) 3_565 .
S00Y In0A S00Y 112.9(4) . 3_565
S00Y In0A S00X 110.8(2) . .
S00Y In0A S00X 110.9(2) 3_565 .
S00Y In0A S2 110.0(3) . .
S00Y In0A S2 110.0(3) 3_565 .
S00X In0A S2 101.6(5) . .
S00N Fe0B S00K 106.5(3) . .
S00N Fe0B S00I 107.1(3) . .
S00K Fe0B S00I 105.1(3) . .
S00N Fe0B S00E 110.9(3) . .
S00K Fe0B S00E 114.4(3) . .
S00I Fe0B S00E 112.3(3) . .
S00G Fe0C S00G 105.7(4) 3_565 .
S00G Fe0C S00J 106.4(3) 3_565 .
S00G Fe0C S00J 106.4(3) . .
S00G Fe0C S00E 111.8(2) 3_565 .
S00G Fe0C S00E 111.8(2) . .
S00J Fe0C S00E 114.3(4) . .
S00L Fe0D S00E 112.6(4) . .
S00L Fe0D S00H 106.0(3) . .
S00E Fe0D S00H 113.4(2) . .
S00L Fe0D S00H 106.0(3) . 3_565
S00E Fe0D S00H 113.4(2) . 3_565
S00H Fe0D S00H 104.6(4) . 3_565
Fe0D S00E Fe0C 110.4(4) . .
Fe0D S00E Fe0B 109.8(3) . .
Fe0C S00E Fe0B 109.6(3) . .
Fe0D S00E Fe0B 109.8(3) . 3_565
Fe0C S00E Fe0B 109.6(3) . 3_565
Fe0B S00E Fe0B 107.7(4) . 3_565
In05 S00F In07 108.2(3) . 8_655
In05 S00F In07 108.2(3) . 6_655
In07 S00F In07 106.8(3) 8_655 6_655
Fe0C S00G In01 109.7(3) . .
Fe0C S00G In02 108.2(3) . .
In01 S00G In02 107.2(2) . .
Fe0D S00H In01 107.3(3) . .
Fe0D S00H In06 106.9(3) . 3_565
In01 S00H In06 105.7(2) . 3_565
Fe0B S00I In04 109.1(3) . .
Fe0B S00I In03 108.4(3) . 3_565
In04 S00I In03 108.5(3) . 3_565
Fe0C S00J In03 107.9(3) . .
Fe0C S00J In03 107.9(3) . 3_565
In03 S00J In03 104.9(3) . 3_565
Fe0B S00K In09 108.1(3) . .
Fe0B S00K In08 106.2(3) . .
In09 S00K In08 106.3(2) . .
Fe0D S00L In08 108.9(3) . .
Fe0D S00L In08 108.9(3) . 3_565
In08 S00L In08 106.2(4) . 3_565
In03 S00M In02 104.7(2) . .
Fe0B S00N In02 109.3(3) . 3_565
Fe0B S00N In06 109.4(3) . .
In02 S00N In06 107.7(2) 3_565 .
In01 S00O In01 106.9(4) 3_565 .
In03 S00P In05 105.5(3) . .
In06 S00Q In07 105.1(2) 3_565 .
In07 S00R In02 104.9(2) . .
In01 S00S In07 106.8(2) . .
In04 S00T In05 103.9(4) . .
In09 S00U In04 104.6(4) . .
In08 S00V In06 105.8(3) . .
In09 S00X In0A 108.5(5) . .
In0A S00Y In08 107.2(3) . .

loop_
_geom_bond_atom_site_label_1
_geom_bond_atom_site_label_2
_geom_bond_distance
_geom_bond_site_symmetry_2
In01 S00O 2.387(6) .
In01 S00S 2.396(6) .
In01 S00G 2.451(7) .
In01 S00H 2.474(7) .
In02 S00M 2.415(7) .
In02 S00R 2.420(6) .
In02 S00N 2.470(7) 3_565
In02 S00G 2.510(6) .
S2 In0A 2.464(13) 2_665
S2 In0A 2.464(13) .
In03 S00P 2.402(7) .
In03 S00M 2.410(6) .
In03 S00I 2.474(7) 3_565
In03 S00J 2.491(6) .
In04 S00T 2.394(11) .
In04 S00U 2.412(10) .
In04 S00I 2.456(6) .
In04 S00I 2.456(6) 3_565
In05 S00P 2.439(6) 3_565
In05 S00P 2.439(6) .
In05 S00T 2.468(11) .
In05 S00F 2.484(9) .
In06 S00V 2.412(7) .
In06 S00Q 2.415(6) 3_565
In06 S00N 2.480(7) .
In06 S00H 2.486(6) 3_565
In07 S00R 2.405(7) .
In07 S00S 2.430(6) .
In07 S00Q 2.437(7) .
In07 S00F 2.512(5) 6_654
In08 S00V 2.389(7) .
In08 S00Y 2.410(7) .
In08 S00L 2.490(6) .
In08 S00K 2.516(7) .
In09 S00X 2.366(11) .
In09 S00U 2.408(11) .
In09 S00K 2.468(7) 3_565
In09 S00K 2.468(7) .
In0A S00Y 2.387(8) .
In0A S00Y 2.387(8) 3_565
In0A S00X 2.421(13) .
Fe0B S00N 2.332(7) .
Fe0B S00K 2.342(7) .
Fe0B S00I 2.350(7) .
Fe0B S00E 2.369(6) .
Fe0C S00G 2.317(7) 3_565
Fe0C S00G 2.317(7) .
Fe0C S00J 2.327(11) .
Fe0C S00E 2.359(11) .
Fe0D S00L 2.310(11) .
Fe0D S00E 2.355(11) .
Fe0D S00H 2.361(7) .
Fe0D S00H 2.361(7) 3_565
S00E Fe0B 2.369(6) 3_565
S00F In07 2.512(5) 8_655
S00F In07 2.512(5) 6_655
S00H In06 2.486(6) 3_565
S00I In03 2.473(7) 3_565
S00J In03 2.491(6) 3_565
S00L In08 2.490(6) 3_565
S00N In02 2.470(7) 3_565
S00O In01 2.387(6) 3_565
S00Q In06 2.415(6) 3_565
